data_7234875
loop_
_publ_author_name
'Alessia Provino'
'Volodymyr Smetana'
'Durga Paudyal'
'Karl A. Gschneidner, Jr.'
'Anja-Verena Mudring'
'Vitalij K. Pecharsky'
'Pietro Manfrinetti'
'Marina Putti'

_publ_section_title
;
 Gd3Ni2 and Gd3CoxNi2-x: magnetism and unexpected Co/Ni crystallographic
 ordering
;
_journal_name_full 'Journal of Materials Chemistry C'
_journal_page_first 6078
_journal_page_last 6089
_journal_paper_doi 10.1039/C6TC01035K
_journal_volume 4
_journal_year 2016
_chemical_formula_sum 'Co Gd3 Ni'
_chemical_formula_weight 589.39
_chemical_melting_point 975
_chemical_name_systematic 'Tri gadolinium cobalt nickel'
_space_group_IT_number 12
_space_group_name_Hall '-C 2y'
_space_group_name_H-M_alt 'C 1 2/m 1'
_symmetry_cell_setting monoclinic
_symmetry_space_group_name_H-M 'C 1 2/m 1'
_atom_sites_solution_primary direct
_atom_sites_solution_secondary difmap
_cell_angle_alpha 90.00
_cell_angle_beta 109.079(10)
_cell_angle_gamma 90.00
_cell_formula_units_Z 4
_cell_length_a 13.407(2)
_cell_length_b 3.8118(7)
_cell_length_c 9.5351(19)
_cell_measurement_reflns_used 597
_cell_measurement_temperature 296(2)
_cell_measurement_theta_max 27.5
_cell_measurement_theta_min 2.26
_cell_volume 460.52(15)
_computing_structure_refinement 'SHELXL-97 (Sheldrick, 2008)'
_computing_structure_solution 'SHELXS-97 (Sheldrick, 2008)'
_diffrn_ambient_temperature 296(2)
_diffrn_measured_fraction_theta_full 0.985
_diffrn_measured_fraction_theta_max 0.985
_diffrn_measurement_device_type 'Bruker CCD'
_diffrn_radiation_monochromator graphite
_diffrn_radiation_source 'fine-focus sealed tube'
_diffrn_radiation_type MoK\a
_diffrn_radiation_wavelength 0.71073
_diffrn_reflns_av_R_equivalents 0.0290
_diffrn_reflns_av_sigmaI/netI 0.0310
_diffrn_reflns_limit_h_max 17
_diffrn_reflns_limit_h_min -17
_diffrn_reflns_limit_k_max 4
_diffrn_reflns_limit_k_min -4
_diffrn_reflns_limit_l_max 12
_diffrn_reflns_limit_l_min -11
_diffrn_reflns_number 1659
_diffrn_reflns_theta_full 27.50
_diffrn_reflns_theta_max 27.50
_diffrn_reflns_theta_min 2.26
_exptl_absorpt_coefficient_mu 49.927
_exptl_absorpt_correction_T_max 0.11
_exptl_absorpt_correction_T_min 0.06
_exptl_absorpt_correction_type empirical
_exptl_absorpt_process_details 'Blessing, 1995'
_exptl_crystal_colour metallic-shiny
_exptl_crystal_density_diffrn 8.501
_exptl_crystal_density_method 'not measured'
_exptl_crystal_description 'irregular fragment'
_exptl_crystal_F_000 988
_exptl_crystal_recrystallization_method 'Peritectic formation'
_exptl_crystal_size_max 0.07
_exptl_crystal_size_mid 0.07
_exptl_crystal_size_min 0.07
_refine_diff_density_max 2.605
_refine_diff_density_min -2.196
_refine_diff_density_rms 0.674
_refine_ls_extinction_coef 0.00024(7)
_refine_ls_extinction_expression Fc^*^=kFc[1+0.001xFc^2^\l^3^/sin(2\q)]^-1/4^
_refine_ls_extinction_method SHELXL
_refine_ls_goodness_of_fit_ref 1.234
_refine_ls_matrix_type full
_refine_ls_number_parameters 32
_refine_ls_number_reflns 597
_refine_ls_number_restraints 0
_refine_ls_restrained_S_all 1.234
_refine_ls_R_factor_all 0.0389
_refine_ls_R_factor_gt 0.0315
_refine_ls_shift/su_max 0.000
_refine_ls_shift/su_mean 0.000
_refine_ls_structure_factor_coef Fsqd
_refine_ls_weighting_details 'calc w=1/[\s^2^(Fo^2^)+(0.0468P)^2^+51.5826P] where P=(Fo^2^+2Fc^2^)/3'
_refine_ls_weighting_scheme calc
_refine_ls_wR_factor_gt 0.0755
_refine_ls_wR_factor_ref 0.1096
_reflns_number_gt 536
_reflns_number_total 597
_reflns_threshold_expression >2sigma(I)
_cod_data_source_file J-Mater-Chem-C-2016-4-6078.cif
_cod_data_source_block gd612_0m
_cod_original_cell_volume 460.51(14)
_cod_original_sg_symbol_H-M C2/m
_cod_database_code 7234875

loop_
_symmetry_equiv_pos_as_xyz
'x, y, z'
'-x, y, -z'
'x+1/2, y+1/2, z'
'-x+1/2, y+1/2, -z'
'-x, -y, -z'
'x, -y, z'
'-x+1/2, -y+1/2, -z'
'x+1/2, -y+1/2, z'

loop_
_atom_site_label
_atom_site_type_symbol
_atom_site_fract_x
_atom_site_fract_y
_atom_site_fract_z
_atom_site_U_iso_or_equiv
_atom_site_adp_type
_atom_site_occupancy
_atom_site_symmetry_multiplicity
_atom_site_calc_flag
_atom_site_refinement_flags
_atom_site_disorder_assembly
_atom_site_disorder_group
Gd1 Gd 0.36691(8) 0.0000 0.00087(12) 0.0106(4) Uani 1 2 d S . .
Gd2 Gd 0.36179(8) 0.0000 -0.37397(13) 0.0115(4) Uani 1 2 d S . .
Gd3 Gd 0.10373(9) 0.0000 -0.32270(13) 0.0118(4) Uani 1 2 d S . .
CO4 Ni 0.5354(3) -0.5000 0.1425(4) 0.0173(7) Uani 1 2 d S . .
Co5 Co 0.2378(2) 0.0000 0.2371(4) 0.0161(7) Uani 1 2 d S . .

loop_
_atom_site_aniso_label
_atom_site_aniso_U_11
_atom_site_aniso_U_22
_atom_site_aniso_U_33
_atom_site_aniso_U_23
_atom_site_aniso_U_13
_atom_site_aniso_U_12
Gd1 0.0075(6) 0.0140(6) 0.0100(6) 0.000 0.0026(4) 0.000
Gd2 0.0088(6) 0.0140(6) 0.0120(6) 0.000 0.0040(4) 0.000
Gd3 0.0092(6) 0.0160(7) 0.0104(6) 0.000 0.0033(4) 0.000
CO4 0.0150(14) 0.0184(17) 0.0179(17) 0.000 0.0048(12) 0.000
Co5 0.0090(14) 0.0143(18) 0.0231(19) 0.000 0.0028(12) 0.000

loop_
_atom_type_symbol
_atom_type_description
_atom_type_scat_dispersion_real
_atom_type_scat_dispersion_imag
_atom_type_scat_source
Co Co 0.3494 0.9721 'International Tables Vol C Tables 4.2.6.8 and 6.1.1.4'
Ni Ni 0.3393 1.1124 'International Tables Vol C Tables 4.2.6.8 and 6.1.1.4'
Gd Gd -0.1653 3.9035 'International Tables Vol C Tables 4.2.6.8 and 6.1.1.4'

loop_
_geom_angle_atom_site_label_1
_geom_angle_atom_site_label_2
_geom_angle_atom_site_label_3
_geom_angle
_geom_angle_site_symmetry_1
_geom_angle_site_symmetry_3
CO4 Gd1 CO4 82.31(9) 5_645 5_655
CO4 Gd1 CO4 52.36(12) 5_645 .
CO4 Gd1 CO4 104.27(6) 5_655 .
CO4 Gd1 CO4 104.27(6) 5_645 1_565
CO4 Gd1 CO4 52.36(12) 5_655 1_565
CO4 Gd1 CO4 81.28(9) . 1_565
CO4 Gd1 Co5 52.09(9) 5_645 7_545
CO4 Gd1 Co5 103.74(9) 5_655 7_545
CO4 Gd1 Co5 92.04(7) . 7_545
CO4 Gd1 Co5 151.51(10) 1_565 7_545
CO4 Gd1 Co5 103.74(9) 5_645 7
CO4 Gd1 Co5 52.09(9) 5_655 7
CO4 Gd1 Co5 151.51(10) . 7
CO4 Gd1 Co5 92.05(7) 1_565 7
Co5 Gd1 Co5 80.68(9) 7_545 7
CO4 Gd1 Co5 138.65(5) 5_645 .
CO4 Gd1 Co5 138.65(5) 5_655 .
CO4 Gd1 Co5 100.68(8) . .
CO4 Gd1 Co5 100.68(8) 1_565 .
Co5 Gd1 Co5 107.78(8) 7_545 .
Co5 Gd1 Co5 107.78(8) 7 .
CO4 Gd1 Gd3 145.90(7) 5_645 7
CO4 Gd1 Gd3 96.67(6) 5_655 7
CO4 Gd1 Gd3 95.78(7) . 7
CO4 Gd1 Gd3 52.86(7) 1_565 7
Co5 Gd1 Gd3 155.60(8) 7_545 7
Co5 Gd1 Gd3 102.14(5) 7 7
Co5 Gd1 Gd3 48.04(5) . 7
CO4 Gd1 Gd3 96.67(6) 5_645 7_545
CO4 Gd1 Gd3 145.90(7) 5_655 7_545
CO4 Gd1 Gd3 52.86(7) . 7_545
CO4 Gd1 Gd3 95.78(7) 1_565 7_545
Co5 Gd1 Gd3 102.14(5) 7_545 7_545
Co5 Gd1 Gd3 155.60(8) 7 7_545
Co5 Gd1 Gd3 48.04(5) . 7_545
Gd3 Gd1 Gd3 65.49(3) 7 7_545
CO4 Gd1 Gd2 52.27(6) 5_645 .
CO4 Gd1 Gd2 52.27(6) 5_655 .
CO4 Gd1 Gd2 102.85(7) . .
CO4 Gd1 Gd2 102.85(7) 1_565 .
Co5 Gd1 Gd2 51.47(6) 7_545 .
Co5 Gd1 Gd2 51.47(6) 7 .
Co5 Gd1 Gd2 148.82(7) . .
Gd3 Gd1 Gd2 146.743(18) 7 .
Gd3 Gd1 Gd2 146.743(18) 7_545 .
CO4 Gd1 Gd1 52.52(6) 5_645 5_655
CO4 Gd1 Gd1 52.52(6) 5_655 5_655
CO4 Gd1 Gd1 51.75(6) . 5_655
CO4 Gd1 Gd1 51.75(6) 1_565 5_655
Co5 Gd1 Gd1 102.81(7) 7_545 5_655
Co5 Gd1 Gd1 102.81(7) 7 5_655
Co5 Gd1 Gd1 139.46(8) . 5_655
Gd3 Gd1 Gd1 100.17(4) 7 5_655
Gd3 Gd1 Gd1 100.17(4) 7_545 5_655
Gd2 Gd1 Gd1 71.72(4) . 5_655
CO4 Gd1 Gd1 100.01(5) 5_645 7_545
CO4 Gd1 Gd1 149.14(8) 5_655 7_545
CO4 Gd1 Gd1 101.15(5) . 7_545
CO4 Gd1 Gd1 150.57(8) 1_565 7_545
Co5 Gd1 Gd1 57.87(7) 7_545 7_545
Co5 Gd1 Gd1 98.14(7) 7 7_545
Co5 Gd1 Gd1 49.92(5) . 7_545
Gd3 Gd1 Gd1 97.88(5) 7 7_545
Gd3 Gd1 Gd1 64.81(3) 7_545 7_545
Gd2 Gd1 Gd1 105.09(4) . 7_545
Gd1 Gd1 Gd1 148.654(18) 5_655 7_545
Co5 Gd2 Co5 83.09(10) 7 7_545
Co5 Gd2 CO4 52.73(9) 7 5_655
Co5 Gd2 CO4 105.42(9) 7_545 5_655
Co5 Gd2 CO4 105.42(9) 7 5_645
Co5 Gd2 CO4 52.73(9) 7_545 5_645
CO4 Gd2 CO4 82.14(9) 5_655 5_645
Co5 Gd2 Co5 110.34(8) 7 1_554
Co5 Gd2 Co5 110.34(8) 7_545 1_554
CO4 Gd2 Co5 137.91(5) 5_655 1_554
CO4 Gd2 Co5 137.91(5) 5_645 1_554
Co5 Gd2 Gd1 53.28(7) 7 .
Co5 Gd2 Gd1 53.28(7) 7_545 .
CO4 Gd2 Gd1 52.15(6) 5_655 .
CO4 Gd2 Gd1 52.15(6) 5_645 .
Co5 Gd2 Gd1 154.65(7) 1_554 .
Co5 Gd2 Gd3 155.83(8) 7 7_544
Co5 Gd2 Gd3 102.33(6) 7_545 7_544
CO4 Gd2 Gd3 143.26(8) 5_655 7_544
CO4 Gd2 Gd3 96.26(6) 5_645 7_544
Co5 Gd2 Gd3 45.58(4) 1_554 7_544
Gd1 Gd2 Gd3 147.032(18) . 7_544
Co5 Gd2 Gd3 102.33(6) 7 7_554
Co5 Gd2 Gd3 155.83(8) 7_545 7_554
CO4 Gd2 Gd3 96.26(6) 5_655 7_554
CO4 Gd2 Gd3 143.26(8) 5_645 7_554
Co5 Gd2 Gd3 45.58(4) 1_554 7_554
Gd1 Gd2 Gd3 147.032(18) . 7_554
Gd3 Gd2 Gd3 63.59(3) 7_544 7_554
Co5 Gd2 Gd3 48.51(5) 7 .
Co5 Gd2 Gd3 48.51(5) 7_545 .
CO4 Gd2 Gd3 97.68(7) 5_655 .
CO4 Gd2 Gd3 97.68(7) 5_645 .
Co5 Gd2 Gd3 89.96(6) 1_554 .
Gd1 Gd2 Gd3 64.69(3) . .
Gd3 Gd2 Gd3 118.79(3) 7_544 .
Gd3 Gd2 Gd3 118.79(3) 7_554 .
Co5 Gd2 Gd3 96.73(5) 7 3
Co5 Gd2 Gd3 144.00(8) 7_545 3
CO4 Gd2 Gd3 51.34(7) 5_655 3
CO4 Gd2 Gd3 93.48(6) 5_645 3
Co5 Gd2 Gd3 103.46(6) 1_554 3
Gd1 Gd2 Gd3 98.11(3) . 3
Gd3 Gd2 Gd3 92.40(3) 7_544 3
Gd3 Gd2 Gd3 59.50(3) 7_554 3
Gd3 Gd2 Gd3 145.19(2) . 3
Co5 Gd2 Gd3 144.00(8) 7 3_545
Co5 Gd2 Gd3 96.73(5) 7_545 3_545
CO4 Gd2 Gd3 93.48(6) 5_655 3_545
CO4 Gd2 Gd3 51.34(7) 5_645 3_545
Co5 Gd2 Gd3 103.46(6) 1_554 3_545
Gd1 Gd2 Gd3 98.11(3) . 3_545
Gd3 Gd2 Gd3 59.50(3) 7_544 3_545
Gd3 Gd2 Gd3 92.40(3) 7_554 3_545
Gd3 Gd2 Gd3 145.19(2) . 3_545
Gd3 Gd2 Gd3 62.87(3) 3 3_545
Co5 Gd2 Gd2 103.81(7) 7 7_544
Co5 Gd2 Gd2 63.59(7) 7_545 7_544
CO4 Gd2 Gd2 156.27(8) 5_655 7_544
CO4 Gd2 Gd2 103.80(5) 5_645 7_544
Co5 Gd2 Gd2 46.75(5) 1_554 7_544
Gd1 Gd2 Gd2 113.50(5) . 7_544
Gd3 Gd2 Gd2 59.82(3) 7_544 7_544
Gd3 Gd2 Gd2 92.30(4) 7_554 7_544
Gd3 Gd2 Gd2 58.98(3) . 7_544
Gd3 Gd2 Gd2 148.31(5) 3 7_544
Gd3 Gd2 Gd2 108.27(3) 3_545 7_544
Co5 Gd3 Co5 86.91(10) 7 7_545
Co5 Gd3 CO4 113.72(9) 7 7_545
Co5 Gd3 CO4 113.72(9) 7_545 7_545
Co5 Gd3 Gd1 60.97(8) 7 7
Co5 Gd3 Gd1 105.00(8) 7_545 7
CO4 Gd3 Gd1 53.02(5) 7_545 7
Co5 Gd3 Gd1 105.00(8) 7 7_545
Co5 Gd3 Gd1 60.97(8) 7_545 7_545
CO4 Gd3 Gd1 53.02(5) 7_545 7_545
Gd1 Gd3 Gd1 65.49(3) 7 7_545
Co5 Gd3 Gd3 123.92(7) 7 5_554
Co5 Gd3 Gd3 123.92(7) 7_545 5_554
CO4 Gd3 Gd3 96.11(8) 7_545 5_554
Gd1 Gd3 Gd3 130.43(4) 7 5_554
Gd1 Gd3 Gd3 130.43(4) 7_545 5_554
Co5 Gd3 Gd2 108.17(8) 7 7_544
Co5 Gd3 Gd2 65.62(8) 7_545 7_544
CO4 Gd3 Gd2 138.04(5) 7_545 7_544
Gd1 Gd3 Gd2 166.97(4) 7 7_544
Gd1 Gd3 Gd2 113.85(2) 7_545 7_544
Gd3 Gd3 Gd2 60.76(3) 5_554 7_544
Co5 Gd3 Gd2 65.62(8) 7 7_554
Co5 Gd3 Gd2 108.17(8) 7_545 7_554
CO4 Gd3 Gd2 138.04(5) 7_545 7_554
Gd1 Gd3 Gd2 113.85(2) 7 7_554
Gd1 Gd3 Gd2 166.97(4) 7_545 7_554
Gd3 Gd3 Gd2 60.76(3) 5_554 7_554
Gd2 Gd3 Gd2 63.59(3) 7_544 7_554
Co5 Gd3 Gd2 50.97(6) 7 .
Co5 Gd3 Gd2 50.97(6) 7_545 .
CO4 Gd3 Gd2 153.48(8) 7_545 .
Gd1 Gd3 Gd2 106.01(3) 7 .
Gd1 Gd3 Gd2 106.01(3) 7_545 .
Gd3 Gd3 Gd2 110.40(5) 5_554 .
Gd2 Gd3 Gd2 61.21(3) 7_544 .
Gd2 Gd3 Gd2 61.21(3) 7_554 .
Co5 Gd3 Gd2 163.66(7) 7 3_445
Co5 Gd3 Gd2 104.02(5) 7_545 3_445
CO4 Gd3 Gd2 50.88(5) 7_545 3_445
Gd1 Gd3 Gd2 103.90(4) 7 3_445
Gd1 Gd3 Gd2 71.09(3) 7_545 3_445
Gd3 Gd3 Gd2 59.74(3) 5_554 3_445
Gd2 Gd3 Gd2 87.60(3) 7_544 3_445
Gd2 Gd3 Gd2 120.50(3) 7_554 3_445
Gd2 Gd3 Gd2 145.19(2) . 3_445
Co5 Gd3 Gd2 104.02(5) 7 3_455
Co5 Gd3 Gd2 163.66(7) 7_545 3_455
CO4 Gd3 Gd2 50.88(5) 7_545 3_455
Gd1 Gd3 Gd2 71.09(3) 7 3_455
Gd1 Gd3 Gd2 103.90(4) 7_545 3_455
Gd3 Gd3 Gd2 59.74(3) 5_554 3_455
Gd2 Gd3 Gd2 120.50(3) 7_544 3_455
Gd2 Gd3 Gd2 87.60(3) 7_554 3_455
Gd2 Gd3 Gd2 145.19(2) . 3_455
Gd2 Gd3 Gd2 62.87(3) 3_445 3_455
Co5 Gd3 Gd3 133.45(5) 7 1_545
Co5 Gd3 Gd3 46.54(5) 7_545 1_545
CO4 Gd3 Gd3 90.0 7_545 1_545
Gd1 Gd3 Gd3 122.746(16) 7 1_545
Gd1 Gd3 Gd3 57.254(16) 7_545 1_545
Gd3 Gd3 Gd3 90.0 5_554 1_545
Gd2 Gd3 Gd3 58.206(15) 7_544 1_545
Gd2 Gd3 Gd3 121.794(15) 7_554 1_545
Gd2 Gd3 Gd3 90.0 . 1_545
Gd2 Gd3 Gd3 58.566(14) 3_445 1_545
Gd2 Gd3 Gd3 121.435(14) 3_455 1_545
Co5 CO4 CO4 110.8(2) 3_545 5_645
Co5 CO4 Gd1 64.92(9) 3_545 5_645
CO4 CO4 Gd1 64.43(11) 5_645 5_645
Co5 CO4 Gd1 64.92(9) 3_545 5_655
CO4 CO4 Gd1 64.43(11) 5_645 5_655
Gd1 CO4 Gd1 82.31(9) 5_645 5_655
Co5 CO4 Gd2 63.09(9) 3_545 5_655
CO4 CO4 Gd2 136.40(8) 5_645 5_655
Gd1 CO4 Gd2 128.00(12) 5_645 5_655
Gd1 CO4 Gd2 75.58(5) 5_655 5_655
Co5 CO4 Gd2 63.09(9) 3_545 5_645
CO4 CO4 Gd2 136.40(8) 5_645 5_645
Gd1 CO4 Gd2 75.58(5) 5_645 5_645
Gd1 CO4 Gd2 128.00(12) 5_655 5_645
Gd2 CO4 Gd2 82.14(9) 5_655 5_645
Co5 CO4 Gd3 126.80(15) 3_545 7_545
CO4 CO4 Gd3 122.44(18) 5_645 7_545
Gd1 CO4 Gd3 138.78(5) 5_645 7_545
Gd1 CO4 Gd3 138.78(5) 5_655 7_545
Gd2 CO4 Gd3 77.78(8) 5_655 7_545
Gd2 CO4 Gd3 77.78(8) 5_645 7_545
Co5 CO4 Gd1 136.94(7) 3_545 .
CO4 CO4 Gd1 63.22(10) 5_645 .
Gd1 CO4 Gd1 127.65(12) 5_645 .
Gd1 CO4 Gd1 75.73(6) 5_655 .
Gd2 CO4 Gd1 91.51(4) 5_655 .
Gd2 CO4 Gd1 151.90(13) 5_645 .
Gd3 CO4 Gd1 74.12(8) 7_545 .
Co5 CO4 Gd1 136.94(7) 3_545 1_545
CO4 CO4 Gd1 63.22(10) 5_645 1_545
Gd1 CO4 Gd1 75.73(6) 5_645 1_545
Gd1 CO4 Gd1 127.65(12) 5_655 1_545
Gd2 CO4 Gd1 151.90(13) 5_655 1_545
Gd2 CO4 Gd1 91.51(4) 5_645 1_545
Gd3 CO4 Gd1 74.13(8) 7_545 1_545
Gd1 CO4 Gd1 81.28(9) . 1_545
CO4 Co5 Gd3 136.45(5) 3_455 7
CO4 Co5 Gd3 136.45(5) 3_455 7_545
Gd3 Co5 Gd3 86.91(10) 7 7_545
CO4 Co5 Gd2 64.18(9) 3_455 7
Gd3 Co5 Gd2 80.52(5) 7 7
Gd3 Co5 Gd2 138.39(14) 7_545 7
CO4 Co5 Gd2 64.18(9) 3_455 7_545
Gd3 Co5 Gd2 138.39(14) 7 7_545
Gd3 Co5 Gd2 80.52(5) 7_545 7_545
Gd2 Co5 Gd2 83.09(10) 7 7_545
CO4 Co5 Gd1 62.99(9) 3_455 7_545
Gd3 Co5 Gd1 143.01(14) 7 7_545
Gd3 Co5 Gd1 84.74(5) 7_545 7_545
Gd2 Co5 Gd1 127.16(11) 7 7_545
Gd2 Co5 Gd1 75.25(5) 7_545 7_545
CO4 Co5 Gd1 62.99(9) 3_455 7
Gd3 Co5 Gd1 84.74(5) 7 7
Gd3 Co5 Gd1 143.01(14) 7_545 7
Gd2 Co5 Gd1 75.25(5) 7 7
Gd2 Co5 Gd1 127.16(11) 7_545 7
Gd1 Co5 Gd1 80.68(9) 7_545 7
CO4 Co5 Gd1 119.80(15) 3_455 .
Gd3 Co5 Gd1 70.99(8) 7 .
Gd3 Co5 Gd1 70.99(8) 7_545 .
Gd2 Co5 Gd1 138.12(5) 7 .
Gd2 Co5 Gd1 138.12(5) 7_545 .
Gd1 Co5 Gd1 72.22(8) 7_545 .
Gd1 Co5 Gd1 72.22(8) 7 .
CO4 Co5 Gd2 116.73(14) 3_455 1_556
Gd3 Co5 Gd2 68.81(7) 7 1_556
Gd3 Co5 Gd2 68.81(7) 7_545 1_556
Gd2 Co5 Gd2 69.66(8) 7 1_556
Gd2 Co5 Gd2 69.66(8) 7_545 1_556
Gd1 Co5 Gd2 138.68(5) 7_545 1_556
Gd1 Co5 Gd2 138.68(5) 7 1_556
Gd1 Co5 Gd2 123.47(10) . 1_556

loop_
_geom_bond_atom_site_label_1
_geom_bond_atom_site_label_2
_geom_bond_distance
_geom_bond_site_symmetry_2
Gd1 CO4 2.896(3) 5_645
Gd1 CO4 2.896(3) 5_655
Gd1 CO4 2.926(3) .
Gd1 CO4 2.926(3) 1_565
Gd1 Co5 2.944(3) 7_545
Gd1 Co5 2.944(3) 7
Gd1 Co5 3.259(4) .
Gd1 Gd3 3.5235(15) 7
Gd1 Gd3 3.5235(15) 7_545
Gd1 Gd2 3.5522(18) .
Gd1 Gd1 3.574(2) 5_655
Gd1 Gd1 3.6642(18) 7_545
Gd2 Co5 2.874(3) 7
Gd2 Co5 2.874(3) 7_545
Gd2 CO4 2.901(3) 5_655
Gd2 CO4 2.901(3) 5_645
Gd2 Co5 3.534(4) 1_554
Gd2 Gd3 3.6174(15) 7_544
Gd2 Gd3 3.6174(15) 7_554
Gd2 Gd3 3.6489(16) .
Gd2 Gd3 3.6545(14) 3
Gd2 Gd3 3.6545(14) 3_545
Gd2 Gd2 3.6993(19) 7_544
Gd3 Co5 2.771(2) 7
Gd3 Co5 2.771(2) 7_545
Gd3 CO4 2.920(4) 7_545
Gd3 Gd1 3.5235(15) 7
Gd3 Gd1 3.5235(15) 7_545
Gd3 Gd3 3.608(2) 5_554
Gd3 Gd2 3.6174(15) 7_544
Gd3 Gd2 3.6174(15) 7_554
Gd3 Gd2 3.6545(14) 3_445
Gd3 Gd2 3.6545(14) 3_455
Gd3 Gd3 3.8118(7) 1_545
CO4 Co5 2.565(5) 3_545
CO4 CO4 2.569(7) 5_645
CO4 Gd1 2.896(3) 5_645
CO4 Gd1 2.896(3) 5_655
CO4 Gd2 2.901(3) 5_655
CO4 Gd2 2.901(3) 5_645
CO4 Gd3 2.920(4) 7_545
CO4 Gd1 2.926(3) 1_545
Co5 CO4 2.565(5) 3_455
Co5 Gd3 2.771(2) 7
Co5 Gd3 2.771(2) 7_545
Co5 Gd2 2.874(3) 7
Co5 Gd2 2.874(3) 7_545
Co5 Gd1 2.944(3) 7_545
Co5 Gd1 2.944(3) 7
Co5 Gd2 3.534(4) 1_556
